data_7122858
loop_
_publ_author_name
'Chakraborty, Sourav'
'Maji, Siddhartha'
'Ghosh, Rajib'
'Jana, Rajkumar'
'Datta, Ayan'
'Ghosh, Pradyut'

_publ_section_title
;
 Aryl-platform-based tetrapodal 2-iodo-imidazolium as an excellent halogen
 bond receptor in aqueous medium
;
_journal_name_full 'Chemical Communications'
_journal_paper_doi 10.1039/C8CC09937E
_journal_year 2019
_chemical_formula_sum 'C30 H38 Br4 I4 N8 O2'
_chemical_formula_weight 1369.91
_space_group_crystal_system triclinic
_space_group_IT_number 2
_space_group_name_Hall '-P 1'
_space_group_name_H-M_alt 'P -1'
_symmetry_space_group_name_Hall '-P 1'
_symmetry_space_group_name_H-M 'P -1'
_atom_sites_solution_hydrogens geom
_audit_creation_method SHELXL-2016/6
_audit_update_record
;
2018-05-06 deposited with the CCDC.
2019-01-07 downloaded from the CCDC.
;
_cell_angle_alpha 88.752(3)
_cell_angle_beta 75.052(2)
_cell_angle_gamma 73.554(3)
_cell_formula_units_Z 1
_cell_length_a 7.9866(9)
_cell_length_b 9.8465(12)
_cell_length_c 14.0544(16)
_cell_measurement_reflns_used 7584
_cell_measurement_temperature 150(2)
_cell_measurement_theta_max 32.08
_cell_measurement_theta_min 2.56
_cell_volume 1022.6(2)
_computing_cell_refinement 'Bruker SAINT'
_computing_data_collection 'Bruker APEX2'
_computing_data_reduction 'Bruker SAINT'
_computing_molecular_graphics 'Bruker SHELXTL'
_computing_publication_material 'Bruker SHELXTL'
_computing_structure_refinement 'SHELXL-2016/6 (Sheldrick, 2016)'
_computing_structure_solution 'SHELXS-97 (Sheldrick 2008)'
_diffrn_ambient_temperature 150(2)
_diffrn_measured_fraction_theta_full 0.997
_diffrn_measured_fraction_theta_max 0.997
_diffrn_measurement_device_type 'Bruker APEX-II CCD'
_diffrn_measurement_method '\f and \w scans'
_diffrn_radiation_type MoK\a
_diffrn_radiation_wavelength 0.71073
_diffrn_reflns_av_R_equivalents 0.0214
_diffrn_reflns_av_unetI/netI 0.0212
_diffrn_reflns_Laue_measured_fraction_full 0.997
_diffrn_reflns_Laue_measured_fraction_max 0.997
_diffrn_reflns_limit_h_max 9
_diffrn_reflns_limit_h_min -9
_diffrn_reflns_limit_k_max 11
_diffrn_reflns_limit_k_min -11
_diffrn_reflns_limit_l_max 16
_diffrn_reflns_limit_l_min -16
_diffrn_reflns_number 12093
_diffrn_reflns_point_group_measured_fraction_full 0.997
_diffrn_reflns_point_group_measured_fraction_max 0.997
_diffrn_reflns_theta_full 24.999
_diffrn_reflns_theta_max 24.999
_diffrn_reflns_theta_min 1.502
_exptl_absorpt_coefficient_mu 6.993
_exptl_absorpt_correction_T_max 0.7464
_exptl_absorpt_correction_T_min 0.5295
_exptl_absorpt_correction_type multi-scan
_exptl_absorpt_process_details SADABS
_exptl_crystal_colour colourless
_exptl_crystal_density_diffrn 2.221
_exptl_crystal_density_method 'not measured'
_exptl_crystal_description block
_exptl_crystal_F_000 640
_exptl_crystal_size_max 0.26
_exptl_crystal_size_mid 0.16
_exptl_crystal_size_min 0.12
_refine_diff_density_max 5.437
_refine_diff_density_min -1.427
_refine_diff_density_rms 0.185
_refine_ls_extinction_method none
_refine_ls_goodness_of_fit_ref 1.070
_refine_ls_hydrogen_treatment constr
_refine_ls_matrix_type full
_refine_ls_number_parameters 214
_refine_ls_number_reflns 3595
_refine_ls_number_restraints 0
_refine_ls_restrained_S_all 1.070
_refine_ls_R_factor_all 0.0413
_refine_ls_R_factor_gt 0.0382
_refine_ls_shift/su_max 0.000
_refine_ls_shift/su_mean 0.000
_refine_ls_structure_factor_coef Fsqd
_refine_ls_weighting_details 'w=1/[\s^2^(Fo^2^)+(0.0641P)^2^+8.4988P] where P=(Fo^2^+2Fc^2^)/3'
_refine_ls_weighting_scheme calc
_refine_ls_wR_factor_gt 0.1081
_refine_ls_wR_factor_ref 0.1104
_reflns_Friedel_coverage 0.000
_reflns_number_gt 3338
_reflns_number_total 3595
_reflns_threshold_expression 'I > 2\s(I)'
_cod_data_source_file c8cc09937e2.cif
_cod_data_source_block SRI1_CCDC1
_cod_database_code 7122858
_shelx_shelxl_version_number 2016/6
_shelx_space_group_comment
;
The symmetry employed for this shelxl refinement is uniquely defined
by the following loop, which should always be used as a source of
symmetry information in preference to the above space-group names.
They are only intended as comments.
;

loop_
_space_group_symop_operation_xyz
'x, y, z'
'-x, -y, -z'

loop_
_atom_site_label
_atom_site_type_symbol
_atom_site_fract_x
_atom_site_fract_y
_atom_site_fract_z
_atom_site_U_iso_or_equiv
_atom_site_adp_type
_atom_site_occupancy
_atom_site_site_symmetry_order
_atom_site_calc_flag
_atom_site_refinement_flags_posn
_atom_site_refinement_flags_adp
I1 I 0.28276(6) 0.59160(5) 0.22915(3) 0.02004(15) Uani 1 1 d . .
I2 I 0.20469(6) 0.85027(4) 0.73280(3) 0.01949(15) Uani 1 1 d . .
Br3 Br 0.28420(8) 0.31296(7) 0.13189(5) 0.01942(18) Uani 1 1 d . .
Br1 Br 0.21475(10) 0.14094(7) 0.64380(5) 0.02396(19) Uani 1 1 d . .
N2 N 0.1756(7) 0.5462(6) 0.7453(4) 0.0149(11) Uani 1 1 d . .
C2 C 0.1960(8) 0.6557(7) 0.7913(5) 0.0162(13) Uani 1 1 d . .
C6 C 0.1534(8) 0.5423(7) 0.6449(4) 0.0148(13) Uani 1 1 d . .
H6A H 0.066587 0.629539 0.635533 0.018 Uiso 1 1 calc R U
H6B H 0.106351 0.464069 0.636421 0.018 Uiso 1 1 calc R U
C1 C 0.1788(9) 0.4350(7) 0.8073(5) 0.0182(14) Uani 1 1 d . .
H1 H 0.167557 0.346722 0.793065 0.022 Uiso 1 1 calc R U
C3 C 0.2012(9) 0.4787(7) 0.8922(5) 0.0199(14) Uani 1 1 d . .
H3 H 0.207622 0.426396 0.947653 0.024 Uiso 1 1 calc R U
C5 C 0.0459(10) 0.7969(8) 1.0155(6) 0.0261(16) Uani 1 1 d . .
H5A H -0.001380 0.869955 0.975082 0.039 Uiso 1 1 calc R U
H5B H 0.058140 0.839504 1.073215 0.039 Uiso 1 1 calc R U
H5C H -0.035255 0.739687 1.034908 0.039 Uiso 1 1 calc R U
C4 C 0.2292(9) 0.7050(8) 0.9577(5) 0.0239(15) Uani 1 1 d . .
H4A H 0.303995 0.764962 0.927813 0.029 Uiso 1 1 calc R U
H4B H 0.288399 0.645173 1.002234 0.029 Uiso 1 1 calc R U
N1 N 0.2128(7) 0.6166(6) 0.8812(4) 0.0169(11) Uani 1 1 d . .
C7 C 0.3324(8) 0.5249(7) 0.5681(5) 0.0135(12) Uani 1 1 d . .
C8 C 0.3502(9) 0.6077(7) 0.4868(5) 0.0152(13) Uani 1 1 d . .
C9 C 0.1844(9) 0.7199(7) 0.4705(5) 0.0194(14) Uani 1 1 d . .
H9A H 0.103994 0.672804 0.453164 0.023 Uiso 1 1 calc R U
H9B H 0.119647 0.776064 0.531611 0.023 Uiso 1 1 calc R U
N3 N 0.2317(7) 0.8152(6) 0.3922(4) 0.0180(12) Uani 1 1 d . .
N4 N 0.3057(8) 0.8967(6) 0.2491(4) 0.0188(12) Uani 1 1 d . .
C11 C 0.2739(9) 0.7834(7) 0.2954(5) 0.0189(14) Uani 1 1 d . .
C12 C 0.3700(10) 0.9087(8) 0.1421(5) 0.0261(16) Uani 1 1 d . .
H12A H 0.289133 0.990557 0.121637 0.031 Uiso 1 1 calc R U
H12B H 0.369089 0.824946 0.107350 0.031 Uiso 1 1 calc R U
C13 C 0.2815(10) 1.0026(8) 0.3183(5) 0.0259(16) Uani 1 1 d . .
H13 H 0.291297 1.092972 0.303275 0.031 Uiso 1 1 calc R U
C14 C 0.5586(10) 0.9237(9) 0.1157(5) 0.0284(17) Uani 1 1 d . .
H14A H 0.555785 1.014545 0.140590 0.043 Uiso 1 1 calc R U
H14B H 0.605563 0.915964 0.045291 0.043 Uiso 1 1 calc R U
H14C H 0.634722 0.850107 0.144403 0.043 Uiso 1 1 calc R U
O1 O 0.7755(9) 0.6926(7) 0.5706(5) 0.0449(15) Uani 1 1 d . .
C15 C 0.4816(8) 0.4182(7) 0.5786(4) 0.0145(13) Uani 1 1 d . .
H15 H 0.467402 0.361706 0.632299 0.017 Uiso 1 1 calc R U
C17 C 0.2405(10) 0.9560(8) 0.4138(6) 0.0270(16) Uiso 1 1 d . .
H17 H 0.223558 1.002128 0.474069 0.032 Uiso 1 1 calc R U

loop_
_atom_site_aniso_label
_atom_site_aniso_U_11
_atom_site_aniso_U_22
_atom_site_aniso_U_33
_atom_site_aniso_U_23
_atom_site_aniso_U_13
_atom_site_aniso_U_12
I1 0.0191(2) 0.0229(3) 0.0177(2) 0.00114(17) -0.00452(17) -0.00567(18)
I2 0.0229(2) 0.0191(2) 0.0179(2) 0.00133(17) -0.00616(18) -0.00749(18)
Br3 0.0169(3) 0.0169(3) 0.0227(4) -0.0033(3) -0.0043(3) -0.0026(3)
Br1 0.0315(4) 0.0164(3) 0.0262(4) 0.0008(3) -0.0118(3) -0.0064(3)
N2 0.014(3) 0.017(3) 0.012(3) 0.002(2) -0.003(2) -0.003(2)
C2 0.015(3) 0.017(3) 0.015(3) 0.002(3) -0.002(2) -0.003(3)
C6 0.014(3) 0.021(3) 0.009(3) 0.003(2) -0.003(2) -0.005(3)
C1 0.017(3) 0.016(3) 0.018(3) 0.004(3) -0.003(3) -0.002(3)
C3 0.016(3) 0.024(4) 0.017(3) 0.007(3) -0.005(3) -0.002(3)
C5 0.023(4) 0.029(4) 0.025(4) -0.006(3) -0.002(3) -0.009(3)
C4 0.020(3) 0.034(4) 0.018(3) 0.000(3) -0.007(3) -0.007(3)
N1 0.017(3) 0.022(3) 0.012(3) 0.000(2) -0.003(2) -0.006(2)
C7 0.011(3) 0.018(3) 0.012(3) -0.002(2) -0.002(2) -0.005(2)
C8 0.015(3) 0.017(3) 0.013(3) -0.001(2) -0.005(2) -0.003(3)
C9 0.013(3) 0.025(4) 0.016(3) 0.007(3) -0.002(3) -0.001(3)
N3 0.013(3) 0.018(3) 0.018(3) 0.001(2) -0.004(2) 0.002(2)
N4 0.023(3) 0.020(3) 0.016(3) 0.005(2) -0.008(2) -0.007(2)
C11 0.018(3) 0.019(3) 0.020(3) -0.001(3) -0.007(3) -0.003(3)
C12 0.033(4) 0.031(4) 0.020(4) 0.008(3) -0.010(3) -0.015(3)
C13 0.033(4) 0.020(4) 0.027(4) 0.005(3) -0.012(3) -0.006(3)
C14 0.027(4) 0.034(4) 0.018(4) 0.003(3) -0.004(3) -0.002(3)
O1 0.041(3) 0.050(4) 0.049(4) 0.001(3) -0.014(3) -0.019(3)
C15 0.017(3) 0.019(3) 0.009(3) 0.001(2) -0.003(2) -0.007(3)

loop_
_atom_type_symbol
_atom_type_description
_atom_type_scat_dispersion_real
_atom_type_scat_dispersion_imag
_atom_type_scat_source
C C 0.0033 0.0016 'International Tables Vol C Tables 4.2.6.8 and 6.1.1.4'
H H 0.0000 0.0000 'International Tables Vol C Tables 4.2.6.8 and 6.1.1.4'
N N 0.0061 0.0033 'International Tables Vol C Tables 4.2.6.8 and 6.1.1.4'
O O 0.0106 0.0060 'International Tables Vol C Tables 4.2.6.8 and 6.1.1.4'
Br Br -0.2901 2.4595 'International Tables Vol C Tables 4.2.6.8 and 6.1.1.4'
I I -0.4742 1.8119 'International Tables Vol C Tables 4.2.6.8 and 6.1.1.4'

loop_
_geom_angle_atom_site_label_1
_geom_angle_atom_site_label_2
_geom_angle_atom_site_label_3
_geom_angle
_geom_angle_site_symmetry_1
C2 N2 C1 109.2(5) .
C2 N2 C6 126.2(5) .
C1 N2 C6 124.6(6) .
N2 C2 N1 107.7(6) .
N2 C2 I2 126.1(5) .
N1 C2 I2 126.2(5) .
N2 C6 C7 111.1(5) .
C3 C1 N2 107.1(6) .
C1 C3 N1 107.2(6) .
N1 C4 C5 111.4(6) .
C2 N1 C3 108.7(6) .
C2 N1 C4 126.4(6) .
C3 N1 C4 124.8(6) .
C15 C7 C8 119.2(6) .
C15 C7 C6 117.9(6) .
C8 C7 C6 122.8(6) .
C15 C8 C7 117.8(6) 2_666
C15 C8 C9 122.1(6) 2_666
C7 C8 C9 120.0(6) .
N3 C9 C8 112.9(5) .
C11 N3 C17 112.4(6) .
C11 N3 C9 125.3(6) .
C17 N3 C9 122.3(6) .
C11 N4 C13 109.0(6) .
C11 N4 C12 127.3(6) .
C13 N4 C12 123.5(6) .
N4 C11 N3 107.4(6) .
N4 C11 I1 126.5(5) .
N3 C11 I1 126.1(5) .
N4 C12 C14 110.7(6) .
N4 C13 C17 111.0(6) .
C8 C15 C7 122.9(6) 2_666
C13 C17 N3 100.0(6) .

loop_
_geom_bond_atom_site_label_1
_geom_bond_atom_site_label_2
_geom_bond_distance
_geom_bond_site_symmetry_2
I1 C11 2.099(7) .
I2 C2 2.080(6) .
N2 C2 1.339(9) .
N2 C1 1.383(8) .
N2 C6 1.468(8) .
C2 N1 1.342(9) .
C6 C7 1.520(8) .
C1 C3 1.348(10) .
C3 N1 1.389(9) .
C5 C4 1.514(10) .
C4 N1 1.452(9) .
C7 C15 1.386(9) .
C7 C8 1.390(9) .
C8 C15 1.377(9) 2_666
C8 C9 1.531(9) .
C9 N3 1.474(8) .
N3 C11 1.335(9) .
N3 C17 1.451(10) .
N4 C11 1.332(9) .
N4 C13 1.380(9) .
N4 C12 1.472(9) .
C12 C14 1.504(10) .
C13 C17 1.397(11) .
